data_2237177
loop_
_publ_author_name
'Thanigaimani, Kaliyaperumal'
'Farhadikoutenaei, Abbas'
'Arshad, Suhana'
'Razak, Ibrahim Abdul'

_publ_section_title
;
 2-Amino-5-methylpyridinium 4-methylbenzoate
;
_journal_coeditor_code IS5229
_journal_issue 1
_journal_name_full 'Acta Crystallographica Section E'
_journal_page_first o94
_journal_page_last o95
_journal_paper_doi 10.1107/S1600536812050374
_journal_volume 69
_journal_year 2013
_chemical_formula_iupac 'C6 H9 N2 +, C8 H7 O2 -'
_chemical_formula_moiety 'C6 H9 N2 +, C8 H7 O2 -'
_chemical_formula_sum 'C14 H16 N2 O2'
_chemical_formula_weight 244.29
_chemical_name_systematic
;
2-Amino-5-methylpyridinium 4-methylbenzoate
;
_space_group_IT_number 14
_symmetry_cell_setting monoclinic
_symmetry_space_group_name_Hall '-P 2ybc'
_symmetry_space_group_name_H-M 'P 1 21/c 1'
_atom_sites_solution_hydrogens geom
_atom_sites_solution_primary direct
_atom_sites_solution_secondary difmap
_audit_creation_method SHELXL-97
_cell_angle_alpha 90.00
_cell_angle_beta 104.0930(10)
_cell_angle_gamma 90.00
_cell_formula_units_Z 4
_cell_length_a 9.6315(5)
_cell_length_b 10.8713(6)
_cell_length_c 12.1481(7)
_cell_measurement_reflns_used 6272
_cell_measurement_temperature 100.0(10)
_cell_measurement_theta_max 32.56
_cell_measurement_theta_min 2.55
_cell_volume 1233.71(12)
_computing_cell_refinement 'SAINT (Bruker, 2009)'
_computing_data_collection 'APEX2 (Bruker, 2009)'
_computing_data_reduction 'SAINT (Bruker, 2009)'
_computing_molecular_graphics 'SHELXTL (Sheldrick, 2008)'
_computing_publication_material
;
SHELXTL (Sheldrick, 2008) and PLATON (Spek, 2009)
;
_computing_structure_refinement 'SHELXTL (Sheldrick, 2008)'
_computing_structure_solution 'SHELXTL (Sheldrick, 2008)'
_diffrn_ambient_temperature 100.0(10)
_diffrn_measured_fraction_theta_full 0.993
_diffrn_measured_fraction_theta_max 0.993
_diffrn_measurement_device_type
;
Bruker SMART APEXII CCD area-detector
;
_diffrn_measurement_method '\f and \w scans'
_diffrn_radiation_monochromator graphite
_diffrn_radiation_source 'fine-focus sealed tube'
_diffrn_radiation_type MoK\a
_diffrn_radiation_wavelength 0.71073
_diffrn_reflns_av_R_equivalents 0.0274
_diffrn_reflns_av_sigmaI/netI 0.0239
_diffrn_reflns_limit_h_max 14
_diffrn_reflns_limit_h_min -14
_diffrn_reflns_limit_k_max 16
_diffrn_reflns_limit_k_min -16
_diffrn_reflns_limit_l_max 18
_diffrn_reflns_limit_l_min -18
_diffrn_reflns_number 18139
_diffrn_reflns_theta_full 32.65
_diffrn_reflns_theta_max 32.65
_diffrn_reflns_theta_min 2.55
_diffrn_standards_number 0
_exptl_absorpt_coefficient_mu 0.089
_exptl_absorpt_correction_T_max 0.9868
_exptl_absorpt_correction_T_min 0.9552
_exptl_absorpt_correction_type multi-scan
_exptl_absorpt_process_details '(<i>SADABS</i>; Bruker, 2009)'
_exptl_crystal_colour colourless
_exptl_crystal_density_diffrn 1.315
_exptl_crystal_density_method 'not measured'
_exptl_crystal_description block
_exptl_crystal_F_000 520
_exptl_crystal_size_max 0.52
_exptl_crystal_size_mid 0.32
_exptl_crystal_size_min 0.15
_refine_diff_density_max 0.431
_refine_diff_density_min -0.292
_refine_ls_extinction_method none
_refine_ls_goodness_of_fit_ref 1.034
_refine_ls_hydrogen_treatment mixed
_refine_ls_matrix_type full
_refine_ls_number_parameters 177
_refine_ls_number_reflns 4493
_refine_ls_number_restraints 0
_refine_ls_restrained_S_all 1.034
_refine_ls_R_factor_all 0.0527
_refine_ls_R_factor_gt 0.0433
_refine_ls_shift/su_max 0.001
_refine_ls_shift/su_mean 0.000
_refine_ls_structure_factor_coef Fsqd
_refine_ls_weighting_details 'calc w=1/[\s^2^(Fo^2^)+(0.0678P)^2^+0.3153P] where P=(Fo^2^+2Fc^2^)/3'
_refine_ls_weighting_scheme calc
_refine_ls_wR_factor_gt 0.1175
_refine_ls_wR_factor_ref 0.1248
_reflns_number_gt 3783
_reflns_number_total 4493
_reflns_threshold_expression I>2\s(I)
_cod_data_source_file is5229.cif
_cod_data_source_block I
_cod_original_sg_symbol_H-M 'P 21/c'
_cod_database_code 2237177
_cod_database_fobs_code 2237177

loop_
_symmetry_equiv_pos_as_xyz
'x, y, z'
'-x, y+1/2, -z+1/2'
'-x, -y, -z'
'x, -y-1/2, z-1/2'

loop_
_atom_site_type_symbol
_atom_site_label
_atom_site_fract_x
_atom_site_fract_y
_atom_site_fract_z
_atom_site_U_iso_or_equiv
_atom_site_adp_type
_atom_site_calc_flag
_atom_site_refinement_flags
_atom_site_occupancy
_atom_site_symmetry_multiplicity
O O1 0.07967(7) 1.13827(6) 0.07082(5) 0.01774(14) Uani d . 1 1
O O2 0.20480(8) 1.12140(6) -0.06122(6) 0.01914(15) Uani d . 1 1
C C1 0.23323(9) 0.93283(8) 0.19086(7) 0.01486(16) Uani d . 1 1
H H1A 0.1613 0.9680 0.2224 0.018 Uiso calc R 1 1
C C2 0.31890(10) 0.83760(8) 0.24780(7) 0.01618(16) Uani d . 1 1
H H2A 0.3048 0.8090 0.3182 0.019 Uiso calc R 1 1
C C3 0.42490(9) 0.78366(8) 0.20317(7) 0.01589(16) Uani d . 1 1
C C4 0.44248(10) 0.82614(9) 0.09878(8) 0.01896(18) Uani d . 1 1
H H4A 0.5132 0.7900 0.0665 0.023 Uiso calc R 1 1
C C5 0.35734(10) 0.92094(9) 0.04167(7) 0.01693(17) Uani d . 1 1
H H5A 0.3702 0.9484 -0.0294 0.020 Uiso calc R 1 1
C C6 0.25310(9) 0.97626(8) 0.08768(7) 0.01277(15) Uani d . 1 1
C C7 0.17236(9) 1.08592(8) 0.02773(7) 0.01374(15) Uani d . 1 1
C C8 0.51917(10) 0.68238(9) 0.26587(8) 0.02109(19) Uani d . 1 1
H H8A 0.5215 0.6869 0.3469 0.032 Uiso calc R 1 1
H H8B 0.6164 0.6921 0.2556 0.032 Uiso calc R 1 1
H H8C 0.4808 0.6024 0.2358 0.032 Uiso calc R 1 1
N N1 0.94348(8) 0.32387(7) 0.93651(6) 0.01462(15) Uani d . 1 1
N N2 1.04273(9) 0.28128(8) 0.78450(7) 0.01928(16) Uani d . 1 1
C C9 0.95687(9) 0.35009(8) 0.83058(7) 0.01471(16) Uani d . 1 1
C C10 0.87654(10) 0.45002(9) 0.77234(7) 0.01714(17) Uani d . 1 1
H H10A 0.8825 0.4703 0.6976 0.021 Uiso calc R 1 1
C C11 0.79056(10) 0.51697(8) 0.82424(8) 0.01771(17) Uani d . 1 1
H H11A 0.7373 0.5839 0.7847 0.021 Uiso calc R 1 1
C C12 0.77883(9) 0.48901(8) 0.93576(8) 0.01643(16) Uani d . 1 1
C C13 0.85738(9) 0.39091(8) 0.98802(7) 0.01558(16) Uani d . 1 1
H H13A 0.8517 0.3689 1.0625 0.019 Uiso calc R 1 1
C C14 0.68490(11) 0.56433(9) 0.99240(9) 0.02191(19) Uani d . 1 1
H H14A 0.6859 0.5287 1.0667 0.033 Uiso calc R 1 1
H H14B 0.5867 0.5644 0.9450 0.033 Uiso calc R 1 1
H H14C 0.7209 0.6489 1.0024 0.033 Uiso calc R 1 1
H H1N2 1.0977(16) 0.2237(15) 0.8310(13) 0.035(4) Uiso d . 1 1
H H2N2 1.0599(17) 0.3085(15) 0.7168(14) 0.035(4) Uiso d . 1 1
H H1N1 0.9942(18) 0.2547(17) 0.9795(15) 0.046(5) Uiso d . 1 1

loop_
_atom_site_aniso_label
_atom_site_aniso_U_11
_atom_site_aniso_U_22
_atom_site_aniso_U_33
_atom_site_aniso_U_12
_atom_site_aniso_U_13
_atom_site_aniso_U_23
O1 0.0208(3) 0.0182(3) 0.0149(3) 0.0068(2) 0.0055(2) 0.0002(2)
O2 0.0245(3) 0.0186(3) 0.0158(3) 0.0042(2) 0.0075(2) 0.0036(2)
C1 0.0150(4) 0.0143(4) 0.0157(4) 0.0013(3) 0.0046(3) 0.0008(3)
C2 0.0175(4) 0.0155(4) 0.0156(4) 0.0011(3) 0.0041(3) 0.0021(3)
C3 0.0149(4) 0.0135(4) 0.0182(4) 0.0011(3) 0.0021(3) 0.0004(3)
C4 0.0179(4) 0.0184(4) 0.0221(4) 0.0052(3) 0.0076(3) 0.0013(3)
C5 0.0184(4) 0.0174(4) 0.0162(4) 0.0030(3) 0.0064(3) 0.0015(3)
C6 0.0129(3) 0.0119(3) 0.0131(3) 0.0002(3) 0.0023(3) -0.0007(3)
C7 0.0157(4) 0.0127(3) 0.0122(3) 0.0002(3) 0.0021(3) -0.0012(3)
C8 0.0197(4) 0.0171(4) 0.0249(4) 0.0044(3) 0.0024(3) 0.0035(3)
N1 0.0161(3) 0.0144(3) 0.0134(3) 0.0003(2) 0.0037(2) 0.0022(2)
N2 0.0229(4) 0.0206(4) 0.0159(3) 0.0040(3) 0.0076(3) 0.0036(3)
C9 0.0158(4) 0.0146(4) 0.0135(3) -0.0019(3) 0.0032(3) 0.0012(3)
C10 0.0187(4) 0.0170(4) 0.0151(4) 0.0001(3) 0.0028(3) 0.0044(3)
C11 0.0172(4) 0.0149(4) 0.0203(4) 0.0003(3) 0.0032(3) 0.0036(3)
C12 0.0149(4) 0.0144(4) 0.0198(4) -0.0014(3) 0.0041(3) 0.0001(3)
C13 0.0165(4) 0.0160(4) 0.0146(4) -0.0012(3) 0.0043(3) 0.0003(3)
C14 0.0203(4) 0.0207(4) 0.0259(4) 0.0030(3) 0.0077(3) -0.0002(3)

loop_
_atom_type_symbol
_atom_type_description
_atom_type_scat_dispersion_real
_atom_type_scat_dispersion_imag
_atom_type_scat_source
C C 0.0033 0.0016 'International Tables Vol C Tables 4.2.6.8 and 6.1.1.4'
H H 0.0000 0.0000 'International Tables Vol C Tables 4.2.6.8 and 6.1.1.4'
N N 0.0061 0.0033 'International Tables Vol C Tables 4.2.6.8 and 6.1.1.4'
O O 0.0106 0.0060 'International Tables Vol C Tables 4.2.6.8 and 6.1.1.4'

loop_
_geom_angle_atom_site_label_1
_geom_angle_atom_site_label_2
_geom_angle_atom_site_label_3
_geom_angle
C6 C1 C2 120.10(8)
C6 C1 H1A 120.0
C2 C1 H1A 120.0
C3 C2 C1 121.23(8)
C3 C2 H2A 119.4
C1 C2 H2A 119.4
C2 C3 C4 118.36(8)
C2 C3 C8 121.14(8)
C4 C3 C8 120.51(8)
C5 C4 C3 120.64(8)
C5 C4 H4A 119.7
C3 C4 H4A 119.7
C4 C5 C6 120.81(8)
C4 C5 H5A 119.6
C6 C5 H5A 119.6
C1 C6 C5 118.84(8)
C1 C6 C7 122.21(7)
C5 C6 C7 118.84(7)
O2 C7 O1 124.21(8)
O2 C7 C6 116.77(8)
O1 C7 C6 118.99(7)
C3 C8 H8A 109.5
C3 C8 H8B 109.5
H8A C8 H8B 109.5
C3 C8 H8C 109.5
H8A C8 H8C 109.5
H8B C8 H8C 109.5
C9 N1 C13 122.15(8)
C9 N1 H1N1 121.3(10)
C13 N1 H1N1 116.6(10)
C9 N2 H1N2 116.5(10)
C9 N2 H2N2 117.1(10)
H1N2 N2 H2N2 124.3(14)
N2 C9 N1 119.50(8)
N2 C9 C10 122.56(8)
N1 C9 C10 117.94(8)
C11 C10 C9 119.73(8)
C11 C10 H10A 120.1
C9 C10 H10A 120.1
C10 C11 C12 121.62(8)
C10 C11 H11A 119.2
C12 C11 H11A 119.2
C13 C12 C11 116.45(8)
C13 C12 C14 122.48(8)
C11 C12 C14 121.08(8)
N1 C13 C12 122.11(8)
N1 C13 H13A 118.9
C12 C13 H13A 118.9
C12 C14 H14A 109.5
C12 C14 H14B 109.5
H14A C14 H14B 109.5
C12 C14 H14C 109.5
H14A C14 H14C 109.5
H14B C14 H14C 109.5

loop_
_geom_bond_atom_site_label_1
_geom_bond_atom_site_label_2
_geom_bond_distance
O1 C7 1.2737(10)
O2 C7 1.2564(11)
C1 C6 1.3956(12)
C1 C2 1.3975(12)
C1 H1A 0.9500
C2 C3 1.3962(13)
C2 H2A 0.9500
C3 C4 1.3981(13)
C3 C8 1.5100(12)
C4 C5 1.3924(12)
C4 H4A 0.9500
C5 C6 1.3984(12)
C5 H5A 0.9500
C6 C7 1.5101(12)
C8 H8A 0.9800
C8 H8B 0.9800
C8 H8C 0.9800
N1 C9 1.3545(11)
N1 C13 1.3649(11)
N1 H1N1 0.976(18)
N2 C9 1.3351(12)
N2 H1N2 0.920(16)
N2 H2N2 0.926(16)
C9 C10 1.4187(12)
C10 C11 1.3665(13)
C10 H10A 0.9500
C11 C12 1.4195(13)
C11 H11A 0.9500
C12 C13 1.3708(12)
C12 C14 1.5052(13)
C13 H13A 0.9500
C14 H14A 0.9800
C14 H14B 0.9800
C14 H14C 0.9800

loop_
_geom_hbond_atom_site_label_D
_geom_hbond_atom_site_label_H
_geom_hbond_atom_site_label_A
_geom_hbond_site_symmetry_A
_geom_hbond_distance_DH
_geom_hbond_distance_HA
_geom_hbond_distance_DA
_geom_hbond_angle_DHA
_geom_hbond_publ_flag
N2 H1N2 O2 1_646 0.920(16) 1.832(16) 2.7469(11) 172.7(15) yes
N2 H2N2 O1 4_676 0.926(16) 1.919(17) 2.8424(11) 175.4(15) yes
N1 H1N1 O1 1_646 0.976(18) 1.751(18) 2.7224(10) 173.1(16) yes
C10 H10A O2 2_645 0.95 2.34 3.1120(11) 138 yes

loop_
_geom_torsion_atom_site_label_1
_geom_torsion_atom_site_label_2
_geom_torsion_atom_site_label_3
_geom_torsion_atom_site_label_4
_geom_torsion
C6 C1 C2 C3 -0.32(13)
C1 C2 C3 C4 -0.82(13)
C1 C2 C3 C8 178.86(8)
C2 C3 C4 C5 0.77(14)
C8 C3 C4 C5 -178.91(9)
C3 C4 C5 C6 0.41(14)
C2 C1 C6 C5 1.49(13)
C2 C1 C6 C7 -174.64(8)
C4 C5 C6 C1 -1.54(13)
C4 C5 C6 C7 174.72(8)
C1 C6 C7 O2 175.94(8)
C5 C6 C7 O2 -0.19(12)
C1 C6 C7 O1 -2.27(12)
C5 C6 C7 O1 -178.40(8)
C13 N1 C9 N2 179.99(8)
C13 N1 C9 C10 -0.73(13)
N2 C9 C10 C11 -179.98(9)
N1 C9 C10 C11 0.77(13)
C9 C10 C11 C12 -0.17(14)
C10 C11 C12 C13 -0.48(13)
C10 C11 C12 C14 179.36(9)
C9 N1 C13 C12 0.07(13)
C11 C12 C13 N1 0.54(13)
C14 C12 C13 N1 -179.30(8)

loop_
_cod_related_entry_id
_cod_related_entry_database
_cod_related_entry_code
1 ChemSpider 30658283
